data_4120843
loop_
_publ_author_name
'Yuan Shi'
'Jeremy T. Wilmot'
'Lars Ulrik Nordstr\/om'
'Derek S. Tan'
'David Y. Gin'

_publ_section_title
;
 Total Synthesis, Relay Synthesis, and Structural Confirmation of the
 C18-Norditerpenoid Alkaloid Neofinaconitine
;
_journal_name_full 'Journal of the American Chemical Society'
_journal_page_first 14313
_journal_page_last 14320
_journal_paper_doi 10.1021/ja4064958
_journal_volume 135
_journal_year 2013
_chemical_formula_sum 'C44 H69 N O7 Si2'
_chemical_formula_weight 780.18
_chemical_name_systematic
;
 ?
;
_space_group_IT_number 2
_symmetry_cell_setting triclinic
_symmetry_space_group_name_Hall '-P 1'
_symmetry_space_group_name_H-M 'P -1'
_atom_sites_solution_hydrogens geom
_atom_sites_solution_primary direct
_atom_sites_solution_secondary difmap
_audit_creation_method SHELXL-97
_cell_angle_alpha 73.44(3)
_cell_angle_beta 88.29(3)
_cell_angle_gamma 75.53(3)
_cell_formula_units_Z 2
_cell_length_a 7.7140(15)
_cell_length_b 15.131(3)
_cell_length_c 20.518(4)
_cell_measurement_reflns_used 9925
_cell_measurement_temperature 100(2)
_cell_measurement_theta_max 27.51
_cell_measurement_theta_min 2.96
_cell_volume 2220.5(9)
_computing_cell_refinement 'Bruker XSCANS'
_computing_data_collection 'Bruker XSCANS'
_computing_data_reduction 'Bruker SHELXTL'
_computing_molecular_graphics 'Bruker SHELXTL'
_computing_publication_material 'Bruker SHELXTL'
_computing_structure_refinement 'SHELXL-97 (Sheldrick, 1997)'
_computing_structure_solution 'SHELXS-97 (Sheldrick, 1990)'
_diffrn_ambient_temperature 100(2)
_diffrn_measured_fraction_theta_full 0.974
_diffrn_measured_fraction_theta_max 0.974
_diffrn_measurement_device_type 'Bruker-Nonius KappaCCD'
_diffrn_measurement_method '\w scans'
_diffrn_radiation_monochromator graphite
_diffrn_radiation_source 'fine-focus sealed tube'
_diffrn_radiation_type MoK\a
_diffrn_radiation_wavelength 0.71073
_diffrn_reflns_av_R_equivalents 0.1010
_diffrn_reflns_av_sigmaI/netI 0.1247
_diffrn_reflns_limit_h_max 9
_diffrn_reflns_limit_h_min -10
_diffrn_reflns_limit_k_max 19
_diffrn_reflns_limit_k_min -19
_diffrn_reflns_limit_l_max 26
_diffrn_reflns_limit_l_min -26
_diffrn_reflns_number 25341
_diffrn_reflns_theta_full 27.51
_diffrn_reflns_theta_max 27.51
_diffrn_reflns_theta_min 2.96
_exptl_absorpt_coefficient_mu 0.128
_exptl_absorpt_correction_T_max 0.9949
_exptl_absorpt_correction_T_min 0.9555
_exptl_absorpt_correction_type integration
_exptl_absorpt_process_details numerical
_exptl_crystal_density_diffrn 1.167
_exptl_crystal_F_000 848
_exptl_crystal_size_max 0.36
_exptl_crystal_size_mid 0.14
_exptl_crystal_size_min 0.04
_refine_diff_density_max 1.431
_refine_diff_density_min -0.624
_refine_diff_density_rms 0.149
_refine_ls_extinction_method none
_refine_ls_goodness_of_fit_ref 1.176
_refine_ls_hydrogen_treatment constr
_refine_ls_matrix_type full
_refine_ls_number_parameters 487
_refine_ls_number_reflns 9925
_refine_ls_number_restraints 0
_refine_ls_restrained_S_all 1.176
_refine_ls_R_factor_all 0.2446
_refine_ls_R_factor_gt 0.1886
_refine_ls_shift/su_max 0.000
_refine_ls_shift/su_mean 0.000
_refine_ls_structure_factor_coef Fsqd
_refine_ls_weighting_details 'calc w=1/[\s^2^(Fo^2^)+(0.0923P)^2^+38.5326P] where P=(Fo^2^+2Fc^2^)/3'
_refine_ls_weighting_scheme calc
_refine_ls_wR_factor_gt 0.4121
_refine_ls_wR_factor_ref 0.4428
_reflns_number_gt 6544
_reflns_number_total 9925
_reflns_threshold_expression >2sigma(I)
_cod_data_source_file ja4064958_si_003.cif
_cod_data_source_block x1658l
_cod_original_cell_volume 2220.5(8)
_cod_database_code 4120843

loop_
_symmetry_equiv_pos_as_xyz
'x, y, z'
'-x, -y, -z'

loop_
_atom_site_label
_atom_site_type_symbol
_atom_site_fract_x
_atom_site_fract_y
_atom_site_fract_z
_atom_site_U_iso_or_equiv
_atom_site_adp_type
_atom_site_occupancy
_atom_site_symmetry_multiplicity
_atom_site_calc_flag
_atom_site_refinement_flags
Si1 Si 0.7052(3) 0.15409(17) 0.30066(12) 0.0198(5) Uani 1 1 d .
Si2 Si 0.5277(3) 0.72554(18) 0.42133(12) 0.0218(5) Uani 1 1 d .
O1 O 0.6231(8) 0.2680(4) 0.2921(3) 0.0244(14) Uani 1 1 d .
O6 O 0.0833(9) 0.4568(5) 0.2464(4) 0.0307(15) Uani 1 1 d .
O11 O 0.4534(10) 0.7144(4) 0.3499(3) 0.0290(15) Uani 1 1 d .
O18 O 0.1042(11) 0.8549(6) -0.0059(4) 0.0436(19) Uani 1 1 d .
O20 O 0.6313(9) 0.9079(5) 0.0412(3) 0.0307(15) Uani 1 1 d .
O21 O 0.8259(9) 0.7423(5) 0.1807(4) 0.0285(15) Uani 1 1 d .
O22 O 0.6969(8) 0.6900(4) 0.1069(3) 0.0243(14) Uani 1 1 d .
N19 N 0.3814(11) 0.8670(5) 0.0193(4) 0.0254(17) Uani 1 1 d .
C1 C 0.4793(13) 0.3319(7) 0.2444(5) 0.027(2) Uani 1 1 d .
H1A H 0.3665 0.3118 0.2552 0.032 Uiso 1 1 calc R
H1B H 0.5091 0.3304 0.1974 0.032 Uiso 1 1 calc R
C2 C 0.4566(13) 0.4307(6) 0.2503(5) 0.0254(19) Uani 1 1 d .
C3 C 0.5807(13) 0.4884(7) 0.2137(5) 0.029(2) Uani 1 1 d .
H3A H 0.6248 0.5274 0.2376 0.035 Uiso 1 1 calc R
H3B H 0.6676 0.4610 0.1838 0.035 Uiso 1 1 calc R
C4 C 0.3867(13) 0.5179(6) 0.1918(5) 0.0234(19) Uani 1 1 d .
H4A H 0.3550 0.5076 0.1481 0.028 Uiso 1 1 calc R
C5 C 0.2429(12) 0.5845(6) 0.2207(5) 0.0240(19) Uani 1 1 d .
H5A H 0.1501 0.6303 0.1861 0.029 Uiso 1 1 calc R
C6 C 0.1680(13) 0.5101(6) 0.2766(5) 0.026(2) Uani 1 1 d .
H6A H 0.0877 0.5404 0.3076 0.031 Uiso 1 1 calc R
C7 C 0.3574(13) 0.4569(7) 0.3101(5) 0.0245(19) Uani 1 1 d .
H7A H 0.3577 0.4007 0.3501 0.029 Uiso 1 1 calc R
C8 C 0.4051(13) 0.5396(6) 0.3288(5) 0.0249(19) Uani 1 1 d .
H8A H 0.5366 0.5303 0.3317 0.030 Uiso 1 1 calc R
H8B H 0.3557 0.5452 0.3730 0.030 Uiso 1 1 calc R
C9 C 0.3156(12) 0.6304(6) 0.2689(4) 0.0215(18) Uani 1 1 d .
H9A H 0.2101 0.6681 0.2872 0.026 Uiso 1 1 calc R
C10 C 0.4354(13) 0.6974(6) 0.2372(4) 0.0217(18) Uani 1 1 d .
H10A H 0.5557 0.6557 0.2330 0.026 Uiso 1 1 calc R
C11 C 0.4646(13) 0.7574(6) 0.2826(5) 0.0240(19) Uani 1 1 d .
C12 C 0.5027(14) 0.8416(6) 0.2572(5) 0.027(2) Uani 1 1 d .
H12A H 0.5213 0.8747 0.2883 0.032 Uiso 1 1 calc R
C13 C 0.5184(15) 0.8881(7) 0.1820(5) 0.031(2) Uani 1 1 d .
H13A H 0.6320 0.9081 0.1751 0.038 Uiso 1 1 calc R
H13B H 0.4182 0.9457 0.1661 0.038 Uiso 1 1 calc R
C14 C 0.5144(12) 0.8196(6) 0.1401(4) 0.0222(18) Uani 1 1 d .
C15 C 0.3733(11) 0.7627(6) 0.1652(4) 0.0207(18) Uani 1 1 d .
H15A H 0.3735 0.7212 0.1350 0.025 Uiso 1 1 calc R
C16 C 0.1862(13) 0.8267(6) 0.1611(5) 0.0254(19) Uani 1 1 d .
H16A H 0.1771 0.8588 0.1974 0.030 Uiso 1 1 calc R
H16B H 0.0995 0.7867 0.1702 0.030 Uiso 1 1 calc R
C17 C 0.1323(14) 0.9033(7) 0.0922(5) 0.031(2) Uani 1 1 d .
H17A H -0.0001 0.9245 0.0873 0.037 Uiso 1 1 calc R
H17B H 0.1776 0.9590 0.0922 0.037 Uiso 1 1 calc R
C18 C 0.2020(13) 0.8699(6) 0.0320(5) 0.026(2) Uani 1 1 d .
C20 C 0.5091(12) 0.8730(6) 0.0627(5) 0.0212(18) Uani 1 1 d .
C21 C 0.6990(11) 0.7479(6) 0.1471(5) 0.0221(18) Uani 1 1 d .
C22 C 0.8611(13) 0.6230(7) 0.1042(5) 0.031(2) Uani 1 1 d .
H22A H 0.8442 0.5851 0.0745 0.047 Uiso 1 1 calc R
H22B H 0.8992 0.5809 0.1501 0.047 Uiso 1 1 calc R
H22C H 0.9530 0.6569 0.0862 0.047 Uiso 1 1 calc R
C23 C 0.0130(15) 0.3905(8) 0.2971(6) 0.039(3) Uani 1 1 d .
H23A H -0.0451 0.3549 0.2753 0.058 Uiso 1 1 calc R
H23B H -0.0751 0.4248 0.3225 0.058 Uiso 1 1 calc R
H23C H 0.1106 0.3461 0.3283 0.058 Uiso 1 1 calc R
C30 C 0.4364(15) 0.8690(7) -0.0514(5) 0.032(2) Uani 1 1 d .
H30A H 0.5064 0.9171 -0.0676 0.038 Uiso 1 1 calc R
H30B H 0.3277 0.8888 -0.0818 0.038 Uiso 1 1 calc R
C31 C 0.5481(14) 0.7731(6) -0.0564(4) 0.027(2) Uani 1 1 d .
C32 C 0.7263(16) 0.7592(8) -0.0690(5) 0.039(3) Uani 1 1 d .
H32A H 0.7819 0.8100 -0.0742 0.047 Uiso 1 1 calc R
C33 C 0.8285(18) 0.6710(9) -0.0744(6) 0.048(3) Uani 1 1 d .
H33A H 0.9524 0.6615 -0.0832 0.058 Uiso 1 1 calc R
C34 C 0.7451(17) 0.5989(8) -0.0666(5) 0.042(3) Uani 1 1 d .
H34A H 0.8124 0.5389 -0.0703 0.051 Uiso 1 1 calc R
C35 C 0.5672(17) 0.6113(8) -0.0536(5) 0.039(3) Uani 1 1 d .
H35A H 0.5122 0.5603 -0.0483 0.046 Uiso 1 1 calc R
C36 C 0.4676(15) 0.6986(8) -0.0482(5) 0.033(2) Uani 1 1 d .
H36A H 0.3441 0.7073 -0.0388 0.040 Uiso 1 1 calc R
C40 C 0.9018(13) 0.1184(7) 0.3635(5) 0.026(2) Uani 1 1 d .
H40A H 1.0079 0.1303 0.3365 0.032 Uiso 1 1 calc R
C41 C 0.8774(13) 0.1794(7) 0.4138(5) 0.027(2) Uani 1 1 d .
H41A H 0.9831 0.1580 0.4450 0.041 Uiso 1 1 calc R
H41B H 0.7707 0.1725 0.4399 0.041 Uiso 1 1 calc R
H41C H 0.8631 0.2465 0.3883 0.041 Uiso 1 1 calc R
C42 C 0.9500(14) 0.0140(8) 0.4034(5) 0.035(2) Uani 1 1 d .
H42A H 1.0527 0.0009 0.4348 0.053 Uiso 1 1 calc R
H42B H 0.9811 -0.0249 0.3719 0.053 Uiso 1 1 calc R
H42C H 0.8475 -0.0015 0.4293 0.053 Uiso 1 1 calc R
C50 C 0.7803(13) 0.1368(7) 0.2164(4) 0.028(2) Uani 1 1 d .
H50A H 0.6697 0.1534 0.1867 0.033 Uiso 1 1 calc R
C51 C 0.8957(15) 0.2022(9) 0.1805(5) 0.039(3) Uani 1 1 d .
H51A H 0.9287 0.1908 0.1366 0.059 Uiso 1 1 calc R
H51B H 1.0045 0.1895 0.2087 0.059 Uiso 1 1 calc R
H51C H 0.8285 0.2687 0.1730 0.059 Uiso 1 1 calc R
C52 C 0.8767(15) 0.0316(8) 0.2220(6) 0.038(3) Uani 1 1 d .
H52A H 0.9124 0.0259 0.1768 0.057 Uiso 1 1 calc R
H52B H 0.7953 -0.0091 0.2402 0.057 Uiso 1 1 calc R
H52C H 0.9834 0.0115 0.2526 0.057 Uiso 1 1 calc R
C60 C 0.5331(13) 0.0844(6) 0.3317(5) 0.027(2) Uani 1 1 d .
H60A H 0.5992 0.0157 0.3472 0.032 Uiso 1 1 calc R
C61 C 0.3933(13) 0.0943(7) 0.2773(5) 0.030(2) Uani 1 1 d .
H61A H 0.3097 0.0557 0.2972 0.045 Uiso 1 1 calc R
H61B H 0.4531 0.0722 0.2399 0.045 Uiso 1 1 calc R
H61C H 0.3273 0.1612 0.2599 0.045 Uiso 1 1 calc R
C62 C 0.4403(15) 0.1090(8) 0.3936(6) 0.038(3) Uani 1 1 d .
H62A H 0.3528 0.0711 0.4088 0.057 Uiso 1 1 calc R
H62B H 0.3788 0.1769 0.3811 0.057 Uiso 1 1 calc R
H62C H 0.5300 0.0946 0.4305 0.057 Uiso 1 1 calc R
C70 C 0.7742(17) 0.6889(9) 0.4295(5) 0.041(3) Uani 1 1 d .
C71 C 0.8395(16) 0.6788(11) 0.5015(6) 0.055(4) Uani 1 1 d .
H71A H 0.9707 0.6586 0.5050 0.082 Uiso 1 1 calc R
H71B H 0.7906 0.6311 0.5343 0.082 Uiso 1 1 calc R
H71C H 0.7989 0.7402 0.5114 0.082 Uiso 1 1 calc R
C72 C 0.8686(15) 0.7537(10) 0.3789(7) 0.055(4) Uani 1 1 d .
H72A H 0.9986 0.7288 0.3869 0.082 Uiso 1 1 calc R
H72B H 0.8326 0.8179 0.3844 0.082 Uiso 1 1 calc R
H72C H 0.8354 0.7563 0.3325 0.082 Uiso 1 1 calc R
C73 C 0.8406(18) 0.5880(10) 0.4171(8) 0.062(4) Uani 1 1 d .
H73A H 0.9717 0.5675 0.4218 0.093 Uiso 1 1 calc R
H73B H 0.8015 0.5918 0.3711 0.093 Uiso 1 1 calc R
H73C H 0.7898 0.5419 0.4506 0.093 Uiso 1 1 calc R
C81 C 0.4423(16) 0.8494(7) 0.4262(5) 0.037(2) Uani 1 1 d .
H81A H 0.4954 0.8923 0.3909 0.055 Uiso 1 1 calc R
H81B H 0.4749 0.8527 0.4711 0.055 Uiso 1 1 calc R
H81C H 0.3116 0.8687 0.4193 0.055 Uiso 1 1 calc R
C82 C 0.4250(13) 0.6460(7) 0.4885(5) 0.030(2) Uani 1 1 d .
H82A H 0.4691 0.5802 0.4866 0.045 Uiso 1 1 calc R
H82B H 0.2944 0.6658 0.4812 0.045 Uiso 1 1 calc R
H82C H 0.4573 0.6500 0.5333 0.045 Uiso 1 1 calc R

loop_
_atom_site_aniso_label
_atom_site_aniso_U_11
_atom_site_aniso_U_22
_atom_site_aniso_U_33
_atom_site_aniso_U_23
_atom_site_aniso_U_13
_atom_site_aniso_U_12
Si1 0.0229(12) 0.0134(11) 0.0208(12) -0.0038(9) -0.0003(9) -0.0016(9)
Si2 0.0255(13) 0.0214(12) 0.0187(12) -0.0070(10) 0.0000(9) -0.0046(10)
O1 0.027(3) 0.014(3) 0.027(3) -0.003(3) -0.004(3) 0.000(3)
O6 0.022(3) 0.025(3) 0.043(4) -0.005(3) -0.004(3) -0.008(3)
O11 0.053(4) 0.016(3) 0.018(3) -0.002(2) 0.002(3) -0.012(3)
O18 0.046(5) 0.050(5) 0.036(4) -0.021(4) -0.010(3) -0.005(4)
O20 0.038(4) 0.022(3) 0.030(4) -0.003(3) 0.010(3) -0.011(3)
O21 0.024(3) 0.025(3) 0.038(4) -0.011(3) -0.001(3) -0.005(3)
O22 0.022(3) 0.023(3) 0.028(3) -0.012(3) -0.001(3) -0.001(3)
N19 0.037(5) 0.014(4) 0.019(4) 0.000(3) 0.001(3) -0.003(3)
C1 0.027(5) 0.028(5) 0.023(5) -0.010(4) -0.002(4) -0.001(4)
C2 0.033(5) 0.020(4) 0.021(4) -0.003(4) -0.005(4) -0.004(4)
C3 0.028(5) 0.023(5) 0.034(5) -0.011(4) 0.002(4) -0.001(4)
C4 0.033(5) 0.017(4) 0.022(4) -0.009(3) 0.000(4) -0.006(4)
C5 0.023(5) 0.018(4) 0.025(5) -0.002(4) -0.007(4) 0.002(3)
C6 0.036(5) 0.020(4) 0.024(5) -0.006(4) -0.001(4) -0.012(4)
C7 0.031(5) 0.022(4) 0.022(4) -0.005(4) 0.003(4) -0.013(4)
C8 0.039(5) 0.015(4) 0.022(4) -0.007(3) 0.002(4) -0.007(4)
C9 0.029(5) 0.009(4) 0.021(4) -0.002(3) 0.000(3) 0.002(3)
C10 0.032(5) 0.020(4) 0.018(4) -0.007(3) 0.003(3) -0.012(4)
C11 0.035(5) 0.013(4) 0.022(4) -0.002(3) -0.003(4) -0.005(4)
C12 0.043(6) 0.020(4) 0.022(4) -0.010(4) 0.002(4) -0.012(4)
C13 0.046(6) 0.029(5) 0.024(5) -0.009(4) 0.006(4) -0.017(5)
C14 0.027(5) 0.017(4) 0.019(4) -0.004(3) 0.001(3) -0.001(4)
C15 0.014(4) 0.028(5) 0.022(4) -0.011(4) 0.006(3) -0.005(3)
C16 0.030(5) 0.021(4) 0.020(4) -0.002(4) 0.002(4) -0.002(4)
C17 0.036(6) 0.024(5) 0.025(5) -0.004(4) -0.003(4) 0.004(4)
C18 0.027(5) 0.017(4) 0.024(5) 0.003(4) -0.008(4) 0.001(4)
C20 0.024(5) 0.014(4) 0.026(4) -0.012(3) 0.003(4) 0.001(3)
C21 0.014(4) 0.023(4) 0.031(5) -0.008(4) 0.004(4) -0.009(3)
C22 0.029(5) 0.030(5) 0.031(5) -0.016(4) 0.000(4) 0.008(4)
C23 0.038(6) 0.029(5) 0.046(6) -0.003(5) -0.004(5) -0.012(5)
C30 0.047(6) 0.020(5) 0.033(5) -0.015(4) 0.005(4) -0.008(4)
C31 0.045(6) 0.017(4) 0.012(4) 0.001(3) 0.001(4) -0.002(4)
C32 0.049(7) 0.037(6) 0.029(5) -0.006(5) 0.012(5) -0.014(5)
C33 0.053(7) 0.039(6) 0.050(7) -0.017(6) 0.024(6) -0.004(6)
C34 0.063(8) 0.033(6) 0.030(6) -0.013(5) 0.005(5) -0.005(5)
C35 0.064(8) 0.030(6) 0.023(5) -0.007(4) 0.003(5) -0.015(5)
C36 0.042(6) 0.036(6) 0.026(5) -0.008(4) -0.003(4) -0.015(5)
C40 0.025(5) 0.027(5) 0.027(5) -0.010(4) 0.004(4) -0.003(4)
C41 0.032(5) 0.025(5) 0.024(5) -0.007(4) -0.003(4) -0.008(4)
C42 0.038(6) 0.039(6) 0.030(5) -0.018(5) -0.009(4) -0.002(5)
C50 0.030(5) 0.040(6) 0.016(4) -0.012(4) 0.006(4) -0.009(4)
C51 0.035(6) 0.058(7) 0.026(5) -0.015(5) 0.003(4) -0.010(5)
C52 0.043(6) 0.033(6) 0.041(6) -0.023(5) -0.001(5) -0.002(5)
C60 0.032(5) 0.017(4) 0.027(5) -0.004(4) -0.002(4) -0.002(4)
C61 0.027(5) 0.021(5) 0.044(6) -0.013(4) 0.004(4) -0.006(4)
C62 0.038(6) 0.039(6) 0.048(7) -0.020(5) 0.012(5) -0.021(5)
C70 0.063(8) 0.058(7) 0.014(4) -0.010(5) 0.005(5) -0.035(6)
C71 0.032(6) 0.084(10) 0.044(7) -0.012(7) -0.011(5) -0.013(6)
C72 0.026(6) 0.074(9) 0.054(8) 0.003(7) 0.000(5) -0.021(6)
C73 0.041(7) 0.060(9) 0.078(10) -0.033(8) 0.004(7) 0.014(6)
C81 0.054(7) 0.029(5) 0.033(6) -0.011(4) 0.003(5) -0.016(5)
C82 0.032(5) 0.031(5) 0.026(5) -0.005(4) -0.003(4) -0.011(4)

loop_
_atom_type_symbol
_atom_type_description
_atom_type_scat_dispersion_real
_atom_type_scat_dispersion_imag
_atom_type_scat_source
C C 0.0033 0.0016 'International Tables Vol C Tables 4.2.6.8 and 6.1.1.4'
H H 0.0000 0.0000 'International Tables Vol C Tables 4.2.6.8 and 6.1.1.4'
N N 0.0061 0.0033 'International Tables Vol C Tables 4.2.6.8 and 6.1.1.4'
O O 0.0106 0.0060 'International Tables Vol C Tables 4.2.6.8 and 6.1.1.4'
Si Si 0.0817 0.0704 'International Tables Vol C Tables 4.2.6.8 and 6.1.1.4'

loop_
_geom_angle_atom_site_label_1
_geom_angle_atom_site_label_2
_geom_angle_atom_site_label_3
_geom_angle
O1 Si1 C50 109.5(4)
O1 Si1 C60 111.5(4)
C50 Si1 C60 108.3(4)
O1 Si1 C40 104.1(4)
C50 Si1 C40 111.1(4)
C60 Si1 C40 112.3(4)
O11 Si2 C70 111.3(4)
O11 Si2 C82 103.4(4)
C70 Si2 C82 111.8(5)
O11 Si2 C81 110.7(4)
C70 Si2 C81 110.8(5)
C82 Si2 C81 108.5(5)
C1 O1 Si1 126.2(6)
C23 O6 C6 110.8(8)
C11 O11 Si2 134.6(6)
C21 O22 C22 116.3(7)
C20 N19 C18 126.9(8)
C20 N19 C30 116.3(8)
C18 N19 C30 116.4(8)
O1 C1 C2 108.3(7)
C3 C2 C1 118.9(8)
C3 C2 C4 59.8(6)
C1 C2 C4 122.3(8)
C3 C2 C7 119.0(8)
C1 C2 C7 118.7(8)
C4 C2 C7 102.9(7)
C4 C3 C2 60.2(6)
C3 C4 C2 60.0(6)
C3 C4 C5 123.9(8)
C2 C4 C5 105.7(7)
C4 C5 C9 114.8(7)
C4 C5 C6 100.7(7)
C9 C5 C6 97.5(7)
O6 C6 C7 115.4(7)
O6 C6 C5 110.9(7)
C7 C6 C5 92.5(7)
C2 C7 C8 114.5(8)
C2 C7 C6 101.3(7)
C8 C7 C6 98.6(7)
C7 C8 C9 104.2(7)
C10 C9 C5 116.3(7)
C10 C9 C8 116.1(8)
C5 C9 C8 101.1(6)
C11 C10 C15 109.5(7)
C11 C10 C9 112.8(7)
C15 C10 C9 114.6(7)
C12 C11 O11 124.9(8)
C12 C11 C10 122.1(8)
O11 C11 C10 112.9(7)
C11 C12 C13 124.4(8)
C12 C13 C14 111.2(8)
C13 C14 C15 111.3(7)
C13 C14 C21 109.4(8)
C15 C14 C21 107.9(7)
C13 C14 C20 109.8(7)
C15 C14 C20 117.8(7)
C21 C14 C20 99.8(7)
C16 C15 C10 113.7(7)
C16 C15 C14 112.3(7)
C10 C15 C14 107.4(7)
C15 C16 C17 114.5(8)
C18 C17 C16 113.8(8)
O18 C18 N19 122.5(9)
O18 C18 C17 121.5(9)
N19 C18 C17 115.7(8)
O20 C20 N19 121.4(8)
O20 C20 C14 118.2(8)
N19 C20 C14 119.6(8)
O21 C21 O22 123.7(8)
O21 C21 C14 127.3(8)
O22 C21 C14 109.0(7)
N19 C30 C31 112.9(8)
C32 C31 C36 119.4(10)
C32 C31 C30 121.2(9)
C36 C31 C30 119.4(10)
C31 C32 C33 121.0(11)
C34 C33 C32 118.3(12)
C35 C34 C33 121.6(11)
C34 C35 C36 119.8(11)
C35 C36 C31 120.0(10)
C42 C40 C41 109.1(8)
C42 C40 Si1 114.1(7)
C41 C40 Si1 113.0(6)
C51 C50 C52 110.2(9)
C51 C50 Si1 113.3(7)
C52 C50 Si1 112.4(7)
C61 C60 C62 110.0(8)
C61 C60 Si1 114.4(7)
C62 C60 Si1 111.4(7)
C72 C70 C71 108.9(10)
C72 C70 C73 105.8(11)
C71 C70 C73 107.2(11)
C72 C70 Si2 115.1(9)
C71 C70 Si2 110.7(8)
C73 C70 Si2 108.8(8)

loop_
_geom_bond_atom_site_label_1
_geom_bond_atom_site_label_2
_geom_bond_distance
Si1 O1 1.641(6)
Si1 C50 1.875(9)
Si1 C60 1.883(10)
Si1 C40 1.888(10)
Si2 O11 1.657(7)
Si2 C70 1.842(13)
Si2 C82 1.855(10)
Si2 C81 1.856(10)
O1 C1 1.453(11)
O6 C23 1.423(12)
O6 C6 1.426(11)
O11 C11 1.358(10)
O18 C18 1.203(11)
O20 C20 1.206(11)
O21 C21 1.186(11)
O22 C21 1.367(11)
O22 C22 1.421(11)
N19 C20 1.384(12)
N19 C18 1.393(12)
N19 C30 1.493(12)
C1 C2 1.500(13)
C2 C3 1.498(14)
C2 C4 1.501(12)
C2 C7 1.522(13)
C3 C4 1.495(13)
C4 C5 1.530(12)
C5 C9 1.548(12)
C5 C6 1.570(13)
C6 C7 1.553(13)
C7 C8 1.536(12)
C8 C9 1.578(12)
C9 C10 1.537(12)
C10 C11 1.530(12)
C10 C15 1.536(12)
C11 C12 1.334(12)
C12 C13 1.517(13)
C13 C14 1.530(13)
C14 C15 1.540(12)
C14 C21 1.542(12)
C14 C20 1.559(12)
C15 C16 1.514(12)
C16 C17 1.541(12)
C17 C18 1.499(13)
C30 C31 1.521(13)
C31 C32 1.366(15)
C31 C36 1.386(14)
C32 C33 1.403(16)
C33 C34 1.368(17)
C34 C35 1.366(17)
C35 C36 1.385(15)
C40 C42 1.513(14)
C40 C41 1.548(13)
C50 C51 1.517(15)
C50 C52 1.553(14)
C60 C61 1.524(13)
C60 C62 1.532(14)
C70 C72 1.518(15)
C70 C71 1.528(15)
C70 C73 1.576(17)
